data_4132565
loop_
_publ_author_name
'Yuan, Shuai'
'Zhang, Peng'
'Zhang, Liangliang'
'Garcia-Esparza, Angel T'
'Sokaras, Dimosthenis'
'Qin, Jun-Sheng'
'Feng, Liang'
'Day, Gregory S.'
'Chen, Wenmiao'
'Drake, Hannah F.'
'Elumalai, Palani'
'Madrahimov, Sherzod T.'
'Sun, Daofeng'
'Zhou, Hong-Cai'

_publ_section_title
;
 Exposed Equatorial Positions of Metal Centers via Sequential Ligand
 Elimination and Installation in MOFs.
;
_journal_issue 34
_journal_name_full 'Journal of the American Chemical Society'
_journal_page_first 10814
_journal_page_last 10819
_journal_paper_doi 10.1021/jacs.8b04886
_journal_volume 140
_journal_year 2018
_chemical_formula_moiety '0.5(C144 H96 N24 O64 Pd6 Zr12)'
_chemical_formula_sum 'C72 H48 N12 O32 Pd3 Zr6'
_chemical_formula_weight 2459.74
_space_group_crystal_system cubic
_space_group_IT_number 225
_space_group_name_Hall '-F 4 2 3'
_space_group_name_H-M_alt 'F m -3 m'
_atom_sites_solution_hydrogens geom
_atom_sites_solution_primary direct
_audit_creation_date 2018-06-24
_audit_creation_method
;
Olex2 1.2
(compiled 2018.05.29 svn.r3508 for OlexSys, GUI svn.r5506)
;
_cell_angle_alpha 90
_cell_angle_beta 90
_cell_angle_gamma 90
_cell_formula_units_Z 4
_cell_length_a 29.482
_cell_length_b 29.482
_cell_length_c 29.482
_cell_measurement_reflns_used 2295
_cell_measurement_temperature 100(2)
_cell_measurement_theta_max 43.736
_cell_measurement_theta_min 4.242
_cell_volume 25625.410
_computing_cell_refinement 'SAINT v8.37A (Bruker, 2015)'
_computing_data_reduction 'SAINT v8.37A (Bruker, 2015)'
_computing_molecular_graphics 'Olex2 (Dolomanov et al., 2009)'
_computing_publication_material 'Olex2 (Dolomanov et al., 2009)'
_computing_structure_refinement 'XL (Sheldrick, 2008)'
_computing_structure_solution 'XS (Sheldrick, 2008)'
_diffrn_ambient_temperature 100.0
_diffrn_detector 'Bruker APEX2 area detector'
_diffrn_detector_area_resol_mean 7.9
_diffrn_detector_type 'CCD area detector'
_diffrn_measured_fraction_theta_full 0.994
_diffrn_measured_fraction_theta_max 0.993
_diffrn_measurement_device 'three-circle diffractometer'
_diffrn_measurement_device_type 'Bruker SMART APEX2 area detector'
_diffrn_measurement_method '\w and \f scans'
_diffrn_radiation_monochromator 'mirror optics'
_diffrn_radiation_probe x-ray
_diffrn_radiation_type CuK\a
_diffrn_radiation_wavelength 1.54184
_diffrn_reflns_av_R_equivalents 0.1883
_diffrn_reflns_av_unetI/netI 0.0946
_diffrn_reflns_Laue_measured_fraction_full 0.994
_diffrn_reflns_Laue_measured_fraction_max 0.993
_diffrn_reflns_limit_h_max 31
_diffrn_reflns_limit_h_min -32
_diffrn_reflns_limit_k_max 13
_diffrn_reflns_limit_k_min -25
_diffrn_reflns_limit_l_max 32
_diffrn_reflns_limit_l_min -21
_diffrn_reflns_number 11910
_diffrn_reflns_point_group_measured_fraction_full 0.994
_diffrn_reflns_point_group_measured_fraction_max 0.993
_diffrn_reflns_theta_full 59.065
_diffrn_reflns_theta_max 59.065
_diffrn_reflns_theta_min 4.242
_diffrn_source 'microfocus sealed X-ray tube'
_diffrn_source_type 'Incoatec I\ms'
_exptl_absorpt_coefficient_mu 3.835
_exptl_absorpt_correction_T_max 0.7516
_exptl_absorpt_correction_T_min 0.4394
_exptl_absorpt_correction_type multi-scan
_exptl_crystal_colour yellow
_exptl_crystal_colour_primary yellow
_exptl_crystal_density_diffrn 0.638
_exptl_crystal_description octahedral
_exptl_crystal_F_000 4792
_exptl_crystal_size_max 0.08
_exptl_crystal_size_mid 0.08
_exptl_crystal_size_min 0.08
_platon_squeeze_details
;
;
_refine_diff_density_max 0.693
_refine_diff_density_min -0.560
_refine_diff_density_rms 0.088
_refine_ls_extinction_method none
_refine_ls_goodness_of_fit_ref 0.960
_refine_ls_hydrogen_treatment constr
_refine_ls_matrix_type full
_refine_ls_number_parameters 26
_refine_ls_number_reflns 984
_refine_ls_number_restraints 4
_refine_ls_restrained_S_all 0.958
_refine_ls_R_factor_all 0.1785
_refine_ls_R_factor_gt 0.1030
_refine_ls_shift/su_max 0.000
_refine_ls_shift/su_mean 0.000
_refine_ls_structure_factor_coef Fsqd
_refine_ls_weighting_details 'w=1/[\s^2^(Fo^2^)+(0.1634P)^2^] where P=(Fo^2^+2Fc^2^)/3'
_refine_ls_weighting_scheme calc
_refine_ls_wR_factor_gt 0.2506
_refine_ls_wR_factor_ref 0.2886
_reflns_Friedel_coverage 0.000
_reflns_number_gt 468
_reflns_number_total 984
_reflns_threshold_expression 'I > 2\s(I)'
_cod_data_source_file ja8b04886_si_002.cif
_cod_data_source_block PCN160Pd
_cod_original_cell_volume 25625(4)
_cod_database_code 4132565
_shelx_shelxl_version_number 2014/7
_shelx_space_group_comment
;
The symmetry employed for this shelxl refinement is uniquely defined
by the following loop, which should always be used as a source of
symmetry information in preference to the above space-group names.
They are only intended as comments.
;
_shelx_estimated_absorpt_t_max 0.749
_shelx_estimated_absorpt_t_min 0.749
_olex2_refinement_description
;
1. Fixed Uiso
 At 1.2 times of:
  All C(H) groups
2. Restrained distances
 C4_$1-C4
 2.2 with sigma of 0.005
 C2-C1
 1.5 with sigma of 0.005
 C3-C3_$2
 2.2 with sigma of 0.005
 C2-N1
 2.76 with sigma of 0.005
3. Uiso/Uaniso restraints and constraints
Uanis(N1) = Uanis(C4) = Uanis(C3) = Uanis(C2) = Uanis(C1)
4. Others
 Fixed Sof: Pd1(0.0625)
5.a Aromatic/amide H refined with riding coordinates:
 C3(H3), C4(H4)
;
_olex2_submission_special_instructions 'No special instructions were received'

loop_
_space_group_symop_operation_xyz
'x, y, z'
'-y, x, z'
'-x, -y, z'
'y, -x, z'
'x, -z, y'
'x, -y, -z'
'x, z, -y'
'z, y, -x'
'-x, y, -z'
'-z, y, x'
'z, x, y'
'y, z, x'
'-y, -z, x'
'z, -x, -y'
'-y, z, -x'
'-z, -x, y'
'-z, x, -y'
'y, -z, -x'
'y, x, -z'
'-y, -x, -z'
'-x, z, y'
'-x, -z, -y'
'z, -y, x'
'-z, -y, -x'
'x, y+1/2, z+1/2'
'-y, x+1/2, z+1/2'
'-x, -y+1/2, z+1/2'
'y, -x+1/2, z+1/2'
'x, -z+1/2, y+1/2'
'x, -y+1/2, -z+1/2'
'x, z+1/2, -y+1/2'
'z, y+1/2, -x+1/2'
'-x, y+1/2, -z+1/2'
'-z, y+1/2, x+1/2'
'z, x+1/2, y+1/2'
'y, z+1/2, x+1/2'
'-y, -z+1/2, x+1/2'
'z, -x+1/2, -y+1/2'
'-y, z+1/2, -x+1/2'
'-z, -x+1/2, y+1/2'
'-z, x+1/2, -y+1/2'
'y, -z+1/2, -x+1/2'
'y, x+1/2, -z+1/2'
'-y, -x+1/2, -z+1/2'
'-x, z+1/2, y+1/2'
'-x, -z+1/2, -y+1/2'
'z, -y+1/2, x+1/2'
'-z, -y+1/2, -x+1/2'
'x+1/2, y, z+1/2'
'-y+1/2, x, z+1/2'
'-x+1/2, -y, z+1/2'
'y+1/2, -x, z+1/2'
'x+1/2, -z, y+1/2'
'x+1/2, -y, -z+1/2'
'x+1/2, z, -y+1/2'
'z+1/2, y, -x+1/2'
'-x+1/2, y, -z+1/2'
'-z+1/2, y, x+1/2'
'z+1/2, x, y+1/2'
'y+1/2, z, x+1/2'
'-y+1/2, -z, x+1/2'
'z+1/2, -x, -y+1/2'
'-y+1/2, z, -x+1/2'
'-z+1/2, -x, y+1/2'
'-z+1/2, x, -y+1/2'
'y+1/2, -z, -x+1/2'
'y+1/2, x, -z+1/2'
'-y+1/2, -x, -z+1/2'
'-x+1/2, z, y+1/2'
'-x+1/2, -z, -y+1/2'
'z+1/2, -y, x+1/2'
'-z+1/2, -y, -x+1/2'
'x+1/2, y+1/2, z'
'-y+1/2, x+1/2, z'
'-x+1/2, -y+1/2, z'
'y+1/2, -x+1/2, z'
'x+1/2, -z+1/2, y'
'x+1/2, -y+1/2, -z'
'x+1/2, z+1/2, -y'
'z+1/2, y+1/2, -x'
'-x+1/2, y+1/2, -z'
'-z+1/2, y+1/2, x'
'z+1/2, x+1/2, y'
'y+1/2, z+1/2, x'
'-y+1/2, -z+1/2, x'
'z+1/2, -x+1/2, -y'
'-y+1/2, z+1/2, -x'
'-z+1/2, -x+1/2, y'
'-z+1/2, x+1/2, -y'
'y+1/2, -z+1/2, -x'
'y+1/2, x+1/2, -z'
'-y+1/2, -x+1/2, -z'
'-x+1/2, z+1/2, y'
'-x+1/2, -z+1/2, -y'
'z+1/2, -y+1/2, x'
'-z+1/2, -y+1/2, -x'
'-x, -y, -z'
'y, -x, -z'
'x, y, -z'
'-y, x, -z'
'-x, z, -y'
'-x, y, z'
'-x, -z, y'
'-z, -y, x'
'x, -y, z'
'z, -y, -x'
'-z, -x, -y'
'-y, -z, -x'
'y, z, -x'
'-z, x, y'
'y, -z, x'
'z, x, -y'
'z, -x, y'
'-y, z, x'
'-y, -x, z'
'y, x, z'
'x, -z, -y'
'x, z, y'
'-z, y, -x'
'z, y, x'
'-x, -y+1/2, -z+1/2'
'y, -x+1/2, -z+1/2'
'x, y+1/2, -z+1/2'
'-y, x+1/2, -z+1/2'
'-x, z+1/2, -y+1/2'
'-x, y+1/2, z+1/2'
'-x, -z+1/2, y+1/2'
'-z, -y+1/2, x+1/2'
'x, -y+1/2, z+1/2'
'z, -y+1/2, -x+1/2'
'-z, -x+1/2, -y+1/2'
'-y, -z+1/2, -x+1/2'
'y, z+1/2, -x+1/2'
'-z, x+1/2, y+1/2'
'y, -z+1/2, x+1/2'
'z, x+1/2, -y+1/2'
'z, -x+1/2, y+1/2'
'-y, z+1/2, x+1/2'
'-y, -x+1/2, z+1/2'
'y, x+1/2, z+1/2'
'x, -z+1/2, -y+1/2'
'x, z+1/2, y+1/2'
'-z, y+1/2, -x+1/2'
'z, y+1/2, x+1/2'
'-x+1/2, -y, -z+1/2'
'y+1/2, -x, -z+1/2'
'x+1/2, y, -z+1/2'
'-y+1/2, x, -z+1/2'
'-x+1/2, z, -y+1/2'
'-x+1/2, y, z+1/2'
'-x+1/2, -z, y+1/2'
'-z+1/2, -y, x+1/2'
'x+1/2, -y, z+1/2'
'z+1/2, -y, -x+1/2'
'-z+1/2, -x, -y+1/2'
'-y+1/2, -z, -x+1/2'
'y+1/2, z, -x+1/2'
'-z+1/2, x, y+1/2'
'y+1/2, -z, x+1/2'
'z+1/2, x, -y+1/2'
'z+1/2, -x, y+1/2'
'-y+1/2, z, x+1/2'
'-y+1/2, -x, z+1/2'
'y+1/2, x, z+1/2'
'x+1/2, -z, -y+1/2'
'x+1/2, z, y+1/2'
'-z+1/2, y, -x+1/2'
'z+1/2, y, x+1/2'
'-x+1/2, -y+1/2, -z'
'y+1/2, -x+1/2, -z'
'x+1/2, y+1/2, -z'
'-y+1/2, x+1/2, -z'
'-x+1/2, z+1/2, -y'
'-x+1/2, y+1/2, z'
'-x+1/2, -z+1/2, y'
'-z+1/2, -y+1/2, x'
'x+1/2, -y+1/2, z'
'z+1/2, -y+1/2, -x'
'-z+1/2, -x+1/2, -y'
'-y+1/2, -z+1/2, -x'
'y+1/2, z+1/2, -x'
'-z+1/2, x+1/2, y'
'y+1/2, -z+1/2, x'
'z+1/2, x+1/2, -y'
'z+1/2, -x+1/2, y'
'-y+1/2, z+1/2, x'
'-y+1/2, -x+1/2, z'
'y+1/2, x+1/2, z'
'x+1/2, -z+1/2, -y'
'x+1/2, z+1/2, y'
'-z+1/2, y+1/2, -x'
'z+1/2, y+1/2, x'

loop_
_atom_site_label
_atom_site_type_symbol
_atom_site_fract_x
_atom_site_fract_y
_atom_site_fract_z
_atom_site_U_iso_or_equiv
_atom_site_adp_type
_atom_site_occupancy
_atom_site_site_symmetry_order
_atom_site_calc_flag
_atom_site_refinement_flags_posn
_atom_site_refinement_flags_adp
_atom_site_refinement_flags_occupancy
Zr1 Zr 0.0000 0.0000 0.08368(7) 0.0987(11) Uani 1 8 d S T P
O1 O 0.0419(3) 0.0419(3) 0.0419(3) 0.117(5) Uani 1 6 d S T P
O2 O 0.0652(4) 0.0000 0.1230(4) 0.226(6) Uani 1 2 d S T P
Pd1 Pd 0.2500 0.0000 0.2500 0.568(13) Uani 0.5 8 d S T P
C1 C 0.1031(4) 0.0000 0.1031(4) 0.316(7) Uani 1 4 d DS T P
C2 C 0.1390(4) 0.0000 0.1390(4) 0.316(7) Uani 1 4 d DS T P
C3 C 0.1308(5) 0.0000 0.1836(5) 0.316(7) Uani 1 2 d DS T P
H3 H 0.1001 0.0000 0.1932 0.380 Uiso 1 2 calc RS T P
C4 C 0.1629(5) 0.0000 0.2157(5) 0.316(7) Uani 1 2 d DS T P
H4 H 0.1542 0.0000 0.2467 0.380 Uiso 1 2 calc RS T P
N1 N 0.2052(4) 0.0000 0.2052(4) 0.316(7) Uani 1 4 d DS T P

loop_
_atom_site_aniso_label
_atom_site_aniso_U_11
_atom_site_aniso_U_22
_atom_site_aniso_U_33
_atom_site_aniso_U_23
_atom_site_aniso_U_13
_atom_site_aniso_U_12
Zr1 0.1124(14) 0.1124(14) 0.0714(15) 0.000 0.000 0.000
O1 0.117(5) 0.117(5) 0.117(5) 0.019(5) 0.019(5) 0.019(5)
O2 0.198(10) 0.337(15) 0.141(9) 0.000 -0.097(8) 0.000
Pd1 0.237(7) 1.23(4) 0.237(7) 0.000 -0.133(9) 0.000
C1 0.231(9) 0.487(16) 0.231(9) 0.000 -0.130(13) 0.000
C2 0.231(9) 0.487(16) 0.231(9) 0.000 -0.130(13) 0.000
C3 0.231(9) 0.487(16) 0.231(9) 0.000 -0.130(13) 0.000
C4 0.231(9) 0.487(16) 0.231(9) 0.000 -0.130(13) 0.000
N1 0.231(9) 0.487(16) 0.231(9) 0.000 -0.130(13) 0.000

loop_
_atom_type_symbol
_atom_type_description
_atom_type_scat_dispersion_real
_atom_type_scat_dispersion_imag
_atom_type_scat_source
C C 0.0181 0.0091 'International Tables Vol C Tables 4.2.6.8 and 6.1.1.4'
H H 0.0000 0.0000 'International Tables Vol C Tables 4.2.6.8 and 6.1.1.4'
N N 0.0311 0.0180 'International Tables Vol C Tables 4.2.6.8 and 6.1.1.4'
O O 0.0492 0.0322 'International Tables Vol C Tables 4.2.6.8 and 6.1.1.4'
Pd Pd 0.1215 3.9337 'International Tables Vol C Tables 4.2.6.8 and 6.1.1.4'
Zr Zr -0.1862 2.2449 'International Tables Vol C Tables 4.2.6.8 and 6.1.1.4'

loop_
_geom_angle_atom_site_label_1
_geom_angle_atom_site_label_2
_geom_angle_atom_site_label_3
_geom_angle
_geom_angle_site_symmetry_1
_geom_angle_site_symmetry_3
Zr1 Zr1 Zr1 60.000(1) 5 8
Zr1 Zr1 Zr1 60.000(1) 104 101
Zr1 Zr1 Zr1 90.0 5 101
Zr1 Zr1 Zr1 89.999(3) 104 8
Zr1 Zr1 Zr1 60.000(1) 101 8
Zr1 Zr1 Zr1 60.000(1) 104 5
O1 Zr1 Zr1 35.33(17) 3 5
O1 Zr1 Zr1 35.33(17) 4 8
O1 Zr1 Zr1 35.33(17) 2 104
O1 Zr1 Zr1 90.1(3) 2 5
O1 Zr1 Zr1 90.1(3) 4 101
O1 Zr1 Zr1 35.33(17) 4 5
O1 Zr1 Zr1 90.1(3) 4 104
O1 Zr1 Zr1 90.1(3) . 5
O1 Zr1 Zr1 90.1(3) 3 8
O1 Zr1 Zr1 90.1(3) 3 101
O1 Zr1 Zr1 90.1(3) . 104
O1 Zr1 Zr1 35.33(17) . 8
O1 Zr1 Zr1 35.33(17) . 101
O1 Zr1 Zr1 35.33(17) 3 104
O1 Zr1 Zr1 90.1(3) 2 8
O1 Zr1 Zr1 35.33(17) 2 101
O1 Zr1 O1 70.7(3) 3 4
O1 Zr1 O1 109.7(7) 3 .
O1 Zr1 O1 70.7(3) 4 .
O1 Zr1 O1 109.7(7) 4 2
O1 Zr1 O1 70.7(3) 3 2
O1 Zr1 O1 70.7(3) 2 .
O1 Zr1 O2 142.40(12) 2 4
O1 Zr1 O2 142.40(12) . 3
O1 Zr1 O2 78.6(4) 4 4
O1 Zr1 O2 78.6(4) 3 4
O1 Zr1 O2 78.6(4) 3 3
O1 Zr1 O2 142.40(12) 4 3
O1 Zr1 O2 142.40(12) . 4
O1 Zr1 O2 142.40(12) 3 2
O1 Zr1 O2 78.6(4) . .
O1 Zr1 O2 78.6(4) 2 3
O1 Zr1 O2 142.40(12) 4 2
O1 Zr1 O2 142.40(12) 2 .
O1 Zr1 O2 142.40(12) 3 .
O1 Zr1 O2 78.6(4) 4 .
O1 Zr1 O2 78.6(4) . 2
O1 Zr1 O2 78.6(4) 2 2
O2 Zr1 Zr1 111.4(2) 3 101
O2 Zr1 Zr1 111.4(2) 3 5
O2 Zr1 Zr1 166.1(3) . 104
O2 Zr1 Zr1 111.4(2) 2 104
O2 Zr1 Zr1 166.1(3) 2 5
O2 Zr1 Zr1 76.1(3) 2 101
O2 Zr1 Zr1 111.4(2) . 101
O2 Zr1 Zr1 76.1(3) . 8
O2 Zr1 Zr1 76.1(3) 3 104
O2 Zr1 Zr1 111.4(2) . 5
O2 Zr1 Zr1 111.4(2) 4 8
O2 Zr1 Zr1 166.1(3) 4 101
O2 Zr1 Zr1 76.1(3) 4 5
O2 Zr1 Zr1 111.4(2) 4 104
O2 Zr1 Zr1 166.1(3) 3 8
O2 Zr1 Zr1 111.4(2) 2 8
O2 Zr1 O2 117.9(7) 3 .
O2 Zr1 O2 74.6(3) 2 .
O2 Zr1 O2 74.6(3) 4 3
O2 Zr1 O2 74.6(3) 4 .
O2 Zr1 O2 74.6(3) 2 3
O2 Zr1 O2 117.9(7) 2 4
Zr1 O1 Zr1 109.3(4) 8 .
Zr1 O1 Zr1 109.3(4) 8 101
Zr1 O1 Zr1 109.3(4) 101 .
C1 O2 Zr1 121.2(11) . .
N1 Pd1 N1 180.0(9) . 145
O2 C1 O2 145.4(18) . 23
O2 C1 C2 107.3(9) 23 .
O2 C1 C2 107.3(9) . .
C3 C2 C1 124.6(8) . .
C3 C2 C1 124.6(8) 120 .
C3 C2 C3 110.8(16) . 120
C2 C3 C4 124.6(8) . .
N1 C4 C3 121.1(9) . .
C4 N1 Pd1 121.2(9) . .
C4 N1 Pd1 121.2(9) 23 .
C4 N1 C4 117.7(18) 23 .

loop_
_geom_bond_atom_site_label_1
_geom_bond_atom_site_label_2
_geom_bond_distance
_geom_bond_site_symmetry_2
Zr1 Zr1 3.489(3) 5
Zr1 Zr1 3.489(3) 8
Zr1 Zr1 3.489(3) 101
Zr1 Zr1 3.489(3) 104
Zr1 O1 2.138(5) 4
Zr1 O1 2.138(5) 3
Zr1 O1 2.138(5) 2
Zr1 O1 2.138(5) .
Zr1 O2 2.244(10) 3
Zr1 O2 2.244(10) 2
Zr1 O2 2.244(10) 4
Zr1 O2 2.244(10) .
O1 Zr1 2.138(5) 8
O1 Zr1 2.138(5) 101
O2 C1 1.261(14) .
Pd1 N1 1.866(15) .
Pd1 N1 1.866(15) 145
C1 O2 1.261(14) 23
C1 C2 1.500(5) .
C2 C3 1.336(13) .
C2 C3 1.336(13) 120
C3 C4 1.34(2) .
C4 N1 1.286(12) .
N1 C4 1.286(12) 23

loop_
_platon_squeeze_void_nr
_platon_squeeze_void_average_x
_platon_squeeze_void_average_y
_platon_squeeze_void_average_z
_platon_squeeze_void_volume
_platon_squeeze_void_count_electrons
_platon_squeeze_void_content
1 0.285 -0.005 -0.004 18963 5509 ' '
